data_4023363
loop_
_publ_author_name
'Derrick L. J. Clive'
'Dazhan Liu'

_publ_contact_author_address
; Department of Chemistry
  University of Alberta
  Edmonton, Alberta T6G 2G2
  Canada
;
_publ_contact_author_email derrick.clive@ualberta.ca
_publ_contact_author_fax 1(780)4928231
_publ_contact_author_name 'Dr. Derrick L. J. Clive'
_publ_contact_author_phone 1(780)4923251
_publ_section_title
;
 Synthesis of the Potent Anticancer Agents Ottelione A and
 Ottelione B in Both Racemic and Natural Optically Pure Forms
;
_journal_name_full 'Journal of Organic Chemistry'
_journal_page_first 3078
_journal_page_last 3087
_journal_paper_doi 10.1021/jo702635t
_journal_volume 73
_journal_year 2008
_chemical_absolute_configuration syn
_chemical_formula_moiety 'C20 H22 O3'
_chemical_formula_sum 'C20 H22 O3'
_chemical_formula_weight 310.38
_space_group_IT_number 19
_symmetry_cell_setting orthorhombic
_symmetry_space_group_name_Hall 'P 2ac 2ab'
_symmetry_space_group_name_H-M 'P 21 21 21'
_atom_sites_solution_hydrogens geom
_atom_sites_solution_primary direct
_atom_sites_solution_secondary difmap
_audit_creation_method 'manual editing of SHELXL template'
_cell_angle_alpha 90.00
_cell_angle_beta 90.00
_cell_angle_gamma 90.00
_cell_formula_units_Z 4
_cell_length_a 8.3935(9)
_cell_length_b 12.9928(14)
_cell_length_c 15.2944(17)
_cell_measurement_reflns_used 3279
_cell_measurement_temperature 193(2)
_cell_measurement_theta_max 20.70
_cell_measurement_theta_min 2.66
_cell_volume 1667.9(3)
_computing_cell_refinement 'Bruker SAINT (Bruker, 1997)'
_computing_data_collection 'Bruker SMART (Bruker, 1997)'
_computing_data_reduction 'Bruker SAINT (Bruker, 1997)'
_computing_molecular_graphics 'Bruker SHELXTL (Bruker, 1997)'
_computing_publication_material 'Bruker SHELXTL (Bruker, 1997)'
_computing_structure_refinement 'SHELXL-97 (Sheldrick, 1997)'
_computing_structure_solution 'SHELXS-97 (Sheldrick, 1990)'
_diffrn_ambient_temperature 193(2)
_diffrn_detector_area_resol_mean 8.192
_diffrn_measured_fraction_theta_full 0.997
_diffrn_measured_fraction_theta_max 0.997
_diffrn_measurement_device_type 'Bruker PLATFORM diffractometer/SMART 1000 CCD area detector'
_diffrn_measurement_method '\w scans'
_diffrn_radiation_monochromator graphite
_diffrn_radiation_source 'fine-focus sealed tube'
_diffrn_radiation_type MoK\a
_diffrn_radiation_wavelength 0.71073
_diffrn_reflns_av_R_equivalents 0.0377
_diffrn_reflns_av_sigmaI/netI 0.0329
_diffrn_reflns_limit_h_max 10
_diffrn_reflns_limit_h_min -10
_diffrn_reflns_limit_k_max 16
_diffrn_reflns_limit_k_min -16
_diffrn_reflns_limit_l_max 19
_diffrn_reflns_limit_l_min -19
_diffrn_reflns_number 12435
_diffrn_reflns_theta_full 26.42
_diffrn_reflns_theta_max 26.42
_diffrn_reflns_theta_min 2.06
_diffrn_standards_decay_% 0
_diffrn_standards_interval_time 0
_diffrn_standards_number 0
_exptl_absorpt_coefficient_mu 0.082
_exptl_absorpt_correction_T_max 0.9870
_exptl_absorpt_correction_T_min 0.9571
_exptl_absorpt_correction_type multi-scan
_exptl_absorpt_process_details 'SADABS (Sheldrick, 1996)'
_exptl_crystal_colour colorless
_exptl_crystal_density_diffrn 1.236
_exptl_crystal_density_method 'not measured'
_exptl_crystal_description prism
_exptl_crystal_F_000 664
_exptl_crystal_size_max 0.54
_exptl_crystal_size_mid 0.21
_exptl_crystal_size_min 0.16
_refine_diff_density_max 0.160
_refine_diff_density_min -0.132
_refine_diff_density_rms 0.034
_refine_ls_abs_structure_details 'Flack H D (1983), Acta Cryst. A39, 876-881'
_refine_ls_abs_structure_Flack 0.1(14)
_refine_ls_extinction_method none
_refine_ls_goodness_of_fit_ref 1.047
_refine_ls_hydrogen_treatment constr
_refine_ls_matrix_type full
_refine_ls_number_parameters 209
_refine_ls_number_reflns 3420
_refine_ls_number_restraints 0
_refine_ls_restrained_S_all 1.047
_refine_ls_R_factor_all 0.0631
_refine_ls_R_factor_gt 0.0439
_refine_ls_shift/su_max 0.000
_refine_ls_shift/su_mean 0.000
_refine_ls_structure_factor_coef Fsqd
_refine_ls_weighting_details 'calc w=1/[\s^2^(Fo^2^)+(0.0537P)^2^+0.2405P] where P=(Fo^2^+2Fc^2^)/3'
_refine_ls_weighting_scheme calc
_refine_ls_wR_factor_gt 0.1005
_refine_ls_wR_factor_ref 0.1107
_reflns_number_gt 2683
_reflns_number_total 3420
_reflns_threshold_expression I>2\s(I)
_cod_data_source_file jo702635t-File001.cif
_cod_data_source_block 5
_cod_depositor_comments
;
The following automatic conversions were performed:
'_symmetry_cell_setting' value 'Orthorhombic' changed to 'orthorhombic'
according to '/home/saulius/struct/CIF-dictionaries/cif_core.dic'
dictionary named 'cif_core.dic' version 2.4.1 from 2010-06-29.

Automatic conversion script
Id: cif_fix_enum 1527 2010-12-29 10:47:43Z saulius 
;
_cod_database_code 4023363

loop_
_symmetry_equiv_pos_as_xyz
'x, y, z'
'-x+1/2, -y, z+1/2'
'-x, y+1/2, -z+1/2'
'x+1/2, -y+1/2, -z'

loop_
_atom_site_label
_atom_site_type_symbol
_atom_site_fract_x
_atom_site_fract_y
_atom_site_fract_z
_atom_site_U_iso_or_equiv
_atom_site_adp_type
_atom_site_occupancy
_atom_site_symmetry_multiplicity
_atom_site_calc_flag
_atom_site_refinement_flags
_atom_site_disorder_assembly
_atom_site_disorder_group
O1 O 0.0946(2) 0.33212(11) 0.54875(10) 0.0556(4) Uani 1 1 d . . .
O2 O 0.2849(2) 0.54877(11) 0.19355(10) 0.0579(5) Uani 1 1 d . . .
H2O H 0.3179 0.5676 0.1442 0.087 Uiso 1 1 calc R . .
O3 O 0.27249(19) 0.45537(11) 0.03760(9) 0.0481(4) Uani 1 1 d . . .
C1 C 0.1984(3) 0.01554(16) 0.41564(13) 0.0409(5) Uani 1 1 d . . .
H1 H 0.0986 -0.0248 0.4054 0.049 Uiso 1 1 calc R . .
C2 C 0.2072(3) 0.10476(16) 0.34871(14) 0.0497(6) Uani 1 1 d . . .
H2A H 0.1428 0.0880 0.2964 0.060 Uiso 1 1 calc R . .
H2B H 0.3189 0.1156 0.3300 0.060 Uiso 1 1 calc R . .
C3 C 0.1420(3) 0.20343(16) 0.39305(13) 0.0405(5) Uani 1 1 d . . .
H3 H 0.2337 0.2509 0.4039 0.049 Uiso 1 1 calc R . .
C4 C 0.0810(3) 0.16548(15) 0.48140(12) 0.0394(5) Uani 1 1 d . . .
H4 H -0.0309 0.1408 0.4733 0.047 Uiso 1 1 calc R . .
C5 C 0.0827(3) 0.23902(17) 0.55724(13) 0.0432(5) Uani 1 1 d . . .
C6 C 0.0680(3) 0.18967(18) 0.64303(14) 0.0515(6) Uani 1 1 d . . .
H6 H 0.0479 0.2314 0.6928 0.062 Uiso 1 1 calc R . .
C7 C 0.0820(3) 0.08803(18) 0.65373(14) 0.0519(6) Uani 1 1 d . . .
H7 H 0.0623 0.0600 0.7101 0.062 Uiso 1 1 calc R . .
C8 C 0.1258(3) 0.01825(17) 0.58335(14) 0.0448(5) Uani 1 1 d . . .
C9 C 0.1853(2) 0.07207(14) 0.50271(13) 0.0396(5) Uani 1 1 d . . .
H9 H 0.2939 0.0990 0.5167 0.047 Uiso 1 1 calc R . .
C10 C 0.3380(3) -0.05426(16) 0.40814(14) 0.0453(5) Uani 1 1 d . . .
H10 H 0.4373 -0.0279 0.4278 0.054 Uiso 1 1 calc R . .
C11 C 0.3385(3) -0.14847(18) 0.37717(14) 0.0548(6) Uani 1 1 d . . .
H11A H 0.2424 -0.1785 0.3566 0.066 Uiso 1 1 calc R . .
H11B H 0.4350 -0.1866 0.3753 0.066 Uiso 1 1 calc R . .
C12 C 0.0175(3) 0.26154(17) 0.33909(14) 0.0463(5) Uani 1 1 d . . .
H12A H -0.0685 0.2132 0.3226 0.056 Uiso 1 1 calc R . .
H12B H -0.0303 0.3160 0.3760 0.056 Uiso 1 1 calc R . .
C13 C 0.0834(3) 0.31003(16) 0.25745(13) 0.0411(5) Uani 1 1 d . . .
C14 C 0.1544(3) 0.40680(17) 0.26037(14) 0.0447(5) Uani 1 1 d . . .
H14 H 0.1601 0.4421 0.3147 0.054 Uiso 1 1 calc R . .
C15 C 0.2167(3) 0.45290(15) 0.18671(13) 0.0412(5) Uani 1 1 d . . .
C16 C 0.2105(2) 0.40142(16) 0.10732(12) 0.0390(5) Uani 1 1 d . . .
C17 C 0.1431(3) 0.30525(16) 0.10272(13) 0.0436(5) Uani 1 1 d . . .
H17 H 0.1394 0.2699 0.0484 0.052 Uiso 1 1 calc R . .
C18 C 0.0801(3) 0.25957(16) 0.17732(14) 0.0437(5) Uani 1 1 d . . .
H18 H 0.0342 0.1929 0.1735 0.052 Uiso 1 1 calc R . .
C19 C 0.3112(3) 0.39928(19) -0.03896(14) 0.0579(6) Uani 1 1 d . . .
H19A H 0.3551 0.4462 -0.0830 0.069 Uiso 1 1 calc R . .
H19B H 0.2149 0.3664 -0.0621 0.069 Uiso 1 1 calc R . .
H19C H 0.3903 0.3464 -0.0248 0.069 Uiso 1 1 calc R . .
C20 C 0.1150(3) -0.08262(18) 0.59319(16) 0.0570(6) Uani 1 1 d . . .
H20A H 0.0781 -0.1106 0.6469 0.068 Uiso 1 1 calc R . .
H20B H 0.1441 -0.1271 0.5466 0.068 Uiso 1 1 calc R . .

loop_
_atom_site_aniso_label
_atom_site_aniso_U_11
_atom_site_aniso_U_22
_atom_site_aniso_U_33
_atom_site_aniso_U_23
_atom_site_aniso_U_13
_atom_site_aniso_U_12
O1 0.0768(12) 0.0405(9) 0.0494(9) -0.0034(7) 0.0011(9) 0.0001(8)
O2 0.0855(13) 0.0407(8) 0.0474(9) -0.0050(7) 0.0064(9) -0.0091(8)
O3 0.0611(10) 0.0450(8) 0.0382(8) 0.0015(7) 0.0034(7) -0.0016(7)
C1 0.0445(12) 0.0388(11) 0.0395(11) 0.0012(9) -0.0038(9) -0.0013(9)
C2 0.0646(15) 0.0446(12) 0.0399(12) 0.0021(10) 0.0045(11) 0.0070(12)
C3 0.0425(11) 0.0409(11) 0.0381(11) 0.0025(9) 0.0005(9) -0.0022(9)
C4 0.0437(12) 0.0408(11) 0.0338(10) 0.0020(9) -0.0017(9) -0.0033(9)
C5 0.0440(12) 0.0444(12) 0.0413(11) -0.0022(10) -0.0004(10) 0.0023(10)
C6 0.0668(15) 0.0533(14) 0.0345(11) -0.0027(10) 0.0020(11) 0.0031(12)
C7 0.0614(15) 0.0585(14) 0.0357(11) 0.0067(11) 0.0003(11) -0.0005(12)
C8 0.0468(13) 0.0472(12) 0.0404(11) 0.0062(10) -0.0048(10) -0.0033(10)
C9 0.0421(12) 0.0373(11) 0.0393(11) 0.0018(9) -0.0019(9) -0.0026(9)
C10 0.0475(13) 0.0446(12) 0.0439(11) 0.0043(10) -0.0007(10) 0.0000(10)
C11 0.0628(15) 0.0484(13) 0.0531(14) 0.0003(11) 0.0048(12) 0.0076(12)
C12 0.0447(13) 0.0504(13) 0.0437(12) 0.0083(10) 0.0005(10) 0.0019(10)
C13 0.0428(12) 0.0433(12) 0.0373(10) 0.0034(9) -0.0031(9) 0.0082(10)
C14 0.0560(13) 0.0425(12) 0.0356(11) -0.0057(9) -0.0023(10) 0.0066(10)
C15 0.0513(12) 0.0334(10) 0.0389(11) 0.0003(9) -0.0034(9) 0.0039(10)
C16 0.0415(11) 0.0409(11) 0.0347(11) 0.0031(9) -0.0026(9) 0.0063(10)
C17 0.0537(13) 0.0419(12) 0.0352(10) -0.0034(9) -0.0051(10) 0.0017(10)
C18 0.0495(13) 0.0388(11) 0.0429(11) 0.0025(9) -0.0069(10) -0.0022(10)
C19 0.0768(18) 0.0594(14) 0.0374(12) 0.0004(11) 0.0052(12) 0.0038(14)
C20 0.0716(17) 0.0492(13) 0.0502(13) 0.0139(11) 0.0021(12) -0.0003(12)

loop_
_atom_type_symbol
_atom_type_description
_atom_type_scat_dispersion_real
_atom_type_scat_dispersion_imag
_atom_type_scat_source
C C 0.0033 0.0016 'International Tables Vol C Tables 4.2.6.8 and 6.1.1.4'
H H 0.0000 0.0000 'International Tables Vol C Tables 4.2.6.8 and 6.1.1.4'
O O 0.0106 0.0060 'International Tables Vol C Tables 4.2.6.8 and 6.1.1.4'

loop_
_geom_angle_atom_site_label_1
_geom_angle_atom_site_label_2
_geom_angle_atom_site_label_3
_geom_angle
_geom_angle_site_symmetry_1
_geom_angle_site_symmetry_3
_geom_angle_publ_flag
C16 O3 C19 117.66(17) . . ?
C10 C1 C9 114.72(17) . . ?
C10 C1 C2 111.59(18) . . ?
C9 C1 C2 102.72(16) . . ?
C1 C2 C3 108.24(17) . . ?
C4 C3 C12 114.01(19) . . ?
C4 C3 C2 103.81(16) . . ?
C12 C3 C2 114.39(18) . . ?
C5 C4 C3 118.32(17) . . ?
C5 C4 C9 109.51(16) . . ?
C3 C4 C9 104.61(18) . . ?
O1 C5 C6 122.39(19) . . ?
O1 C5 C4 123.28(18) . . ?
C6 C5 C4 114.33(17) . . ?
C7 C6 C5 122.3(2) . . ?
C6 C7 C8 123.20(19) . . ?
C20 C8 C7 121.1(2) . . ?
C20 C8 C9 125.3(2) . . ?
C7 C8 C9 113.65(18) . . ?
C8 C9 C1 121.09(16) . . ?
C8 C9 C4 110.70(17) . . ?
C1 C9 C4 103.72(16) . . ?
C11 C10 C1 126.8(2) . . ?
C13 C12 C3 113.75(19) . . ?
C18 C13 C14 117.56(19) . . ?
C18 C13 C12 121.80(19) . . ?
C14 C13 C12 120.61(18) . . ?
C15 C14 C13 121.90(19) . . ?
O2 C15 C14 119.29(18) . . ?
O2 C15 C16 121.27(18) . . ?
C14 C15 C16 119.44(19) . . ?
C17 C16 O3 125.36(18) . . ?
C17 C16 C15 119.92(19) . . ?
O3 C16 C15 114.70(18) . . ?
C16 C17 C18 120.19(19) . . ?
C13 C18 C17 120.97(19) . . ?

loop_
_geom_bond_atom_site_label_1
_geom_bond_atom_site_label_2
_geom_bond_distance
_geom_bond_site_symmetry_2
_geom_bond_publ_flag
O1 C5 1.221(2) . ?
O2 C15 1.375(2) . ?
O3 C16 1.378(2) . ?
O3 C19 1.417(3) . ?
C1 C10 1.486(3) . ?
C1 C9 1.525(3) . ?
C1 C2 1.548(3) . ?
C2 C3 1.550(3) . ?
C3 C4 1.527(3) . ?
C3 C12 1.531(3) . ?
C4 C5 1.503(3) . ?
C4 C9 1.532(3) . ?
C5 C6 1.466(3) . ?
C6 C7 1.336(3) . ?
C7 C8 1.455(3) . ?
C8 C20 1.322(3) . ?
C8 C9 1.503(3) . ?
C10 C11 1.313(3) . ?
C12 C13 1.504(3) . ?
C13 C18 1.390(3) . ?
C13 C14 1.392(3) . ?
C14 C15 1.379(3) . ?
C15 C16 1.387(3) . ?
C16 C17 1.374(3) . ?
C17 C18 1.390(3) . ?

loop_
_geom_hbond_atom_site_label_D
_geom_hbond_atom_site_label_H
_geom_hbond_atom_site_label_A
_geom_hbond_distance_DH
_geom_hbond_distance_HA
_geom_hbond_distance_DA
_geom_hbond_angle_DHA
_geom_hbond_site_symmetry_A
O2 H2O O1 0.84 2.09 2.885(2) 157.7 2_564

loop_
_geom_torsion_atom_site_label_1
_geom_torsion_atom_site_label_2
_geom_torsion_atom_site_label_3
_geom_torsion_atom_site_label_4
_geom_torsion
_geom_torsion_site_symmetry_1
_geom_torsion_site_symmetry_2
_geom_torsion_site_symmetry_3
_geom_torsion_site_symmetry_4
_geom_torsion_publ_flag
C10 C1 C2 C3 -142.60(19) . . . . ?
C9 C1 C2 C3 -19.2(2) . . . . ?
C1 C2 C3 C4 -5.8(2) . . . . ?
C1 C2 C3 C12 -130.7(2) . . . . ?
C12 C3 C4 C5 -84.0(2) . . . . ?
C2 C3 C4 C5 150.89(19) . . . . ?
C12 C3 C4 C9 153.81(17) . . . . ?
C2 C3 C4 C9 28.7(2) . . . . ?
C3 C4 C5 O1 17.5(3) . . . . ?
C9 C4 C5 O1 137.2(2) . . . . ?
C3 C4 C5 C6 -162.8(2) . . . . ?
C9 C4 C5 C6 -43.1(3) . . . . ?
O1 C5 C6 C7 -168.4(2) . . . . ?
C4 C5 C6 C7 11.9(3) . . . . ?
C5 C6 C7 C8 5.3(4) . . . . ?
C6 C7 C8 C20 -169.7(2) . . . . ?
C6 C7 C8 C9 11.5(3) . . . . ?
C20 C8 C9 C1 16.3(4) . . . . ?
C7 C8 C9 C1 -164.98(19) . . . . ?
C20 C8 C9 C4 137.9(2) . . . . ?
C7 C8 C9 C4 -43.4(2) . . . . ?
C10 C1 C9 C8 -77.0(3) . . . . ?
C2 C1 C9 C8 161.7(2) . . . . ?
C10 C1 C9 C4 158.08(18) . . . . ?
C2 C1 C9 C4 36.8(2) . . . . ?
C5 C4 C9 C8 59.1(2) . . . . ?
C3 C4 C9 C8 -173.09(16) . . . . ?
C5 C4 C9 C1 -169.53(17) . . . . ?
C3 C4 C9 C1 -41.8(2) . . . . ?
C9 C1 C10 C11 135.0(2) . . . . ?
C2 C1 C10 C11 -108.7(3) . . . . ?
C4 C3 C12 C13 172.79(18) . . . . ?
C2 C3 C12 C13 -67.9(2) . . . . ?
C3 C12 C13 C18 93.2(2) . . . . ?
C3 C12 C13 C14 -85.0(2) . . . . ?
C18 C13 C14 C15 1.4(3) . . . . ?
C12 C13 C14 C15 179.6(2) . . . . ?
C13 C14 C15 O2 179.7(2) . . . . ?
C13 C14 C15 C16 -0.7(3) . . . . ?
C19 O3 C16 C17 -18.6(3) . . . . ?
C19 O3 C16 C15 162.82(19) . . . . ?
O2 C15 C16 C17 179.4(2) . . . . ?
C14 C15 C16 C17 -0.2(3) . . . . ?
O2 C15 C16 O3 -2.0(3) . . . . ?
C14 C15 C16 O3 178.5(2) . . . . ?
O3 C16 C17 C18 -178.1(2) . . . . ?
C15 C16 C17 C18 0.4(3) . . . . ?
C14 C13 C18 C17 -1.1(3) . . . . ?
C12 C13 C18 C17 -179.4(2) . . . . ?
C16 C17 C18 C13 0.3(3) . . . . ?

loop_
_cod_related_entry_id
_cod_related_entry_database
_cod_related_entry_code
1 ChemSpider 9252929
